data_1510065
loop_
_publ_author_name
'Henry, P.F.'
'Weller, M.T.'

_publ_section_title
;
 Ca2 Au N : a nitride containing infinite zigzag gold chains
;
_journal_name_full 'Angew. Chem. Int. ed.'
_journal_page_first 2855
_journal_page_last 2857
_journal_paper_doi 10.1002/(SICI)1521-3773(19981102)37:20<2855::AID-ANIE2855>3.0.CO;2-S
_journal_volume 37
_journal_year 1998
_chemical_formula_sum 'Au Ca2 N'
_chemical_name_systematic 'Ca2 Au N'
_space_group_IT_number 63
_symmetry_space_group_name_Hall '-C 2c 2'
_symmetry_space_group_name_H-M 'C m c m'
_cell_angle_alpha 90
_cell_angle_beta 90
_cell_angle_gamma 90
_cell_formula_units_Z 4
_cell_length_a 3.58139
_cell_length_b 18.06421
_cell_length_c 4.91905
_cell_volume 318.238
_citation_journal_id_ASTM ACIEF5
_cod_data_source_file gold_108.cif
_cod_data_source_block Au1Ca2N1
_cod_original_cell_volume 318.2379
_cod_original_formula_sum 'Au1 Ca2 N1'
_cod_database_code 1510065

loop_
_symmetry_equiv_pos_as_xyz
x,y,z
-x,-y,z+1/2
x,-y,-z
-x,y,-z+1/2
-x,-y,-z
x,y,-z-1/2
-x,y,z
x,-y,z-1/2
x+1/2,y+1/2,z
-x+1/2,-y+1/2,z+1/2
x+1/2,-y+1/2,-z
-x+1/2,y+1/2,-z+1/2
-x+1/2,-y+1/2,-z
x+1/2,y+1/2,-z-1/2
-x+1/2,y+1/2,z
x+1/2,-y+1/2,z-1/2

loop_
_atom_site_label
_atom_site_type_symbol
_atom_site_fract_x
_atom_site_fract_y
_atom_site_fract_z
_atom_site_occupancy
_atom_site_U_iso_or_equiv
Au1 Au 0 0.04026 0.25 1 0.0
Ca2 Ca 0 0.21499 0.25 1 0.0
N1 N 0 0.80663 0.25 1 0.0
Ca1 Ca 0 0.39767 0.25 1 0.0
